data_7027865
loop_
_publ_author_name
'Chaboussant, Gr&#xFFFD;gory'
'Basler, Reto'
'G&#xFFFD;del, Hans-Ulrich'
'Ochsenbein, Stefan'
'Parkin, Andrew'
'Parsons, Simon'
'Rajaraman, Gopalan'
'Sieber, Andreas'
'Smith, Andrew A.'
'Timco, Grigore A.'
'Winpenny, Richard E. P.'

_publ_section_title
;
 Nickel pivalate complexes: structural variations and magnetic
 susceptibility and inelastic neutron scattering studies
;
_journal_issue 17
_journal_name_full 'Dalton Transactions'
_journal_page_first 2758
_journal_page_last 2766
_journal_paper_doi 10.1039/b406112h
_journal_year 2004
_chemical_formula_moiety '[Ni4O2(Piv)6(EtOH)6].2EtOH'
_chemical_formula_sum 'C46 H102 Ni4 O22'
_chemical_formula_weight 1242.12
_chemical_name_systematic
;
?
;
_space_group_IT_number 14
_symmetry_cell_setting monoclinic
_symmetry_space_group_name_Hall '-P 2yn'
_symmetry_space_group_name_H-M 'P 1 21/n 1'
_atom_sites_solution_hydrogens geom
_atom_sites_solution_primary Patterson
_atom_sites_solution_secondary difmap
_audit_creation_method SHELXL-97
_cell_angle_alpha 90.00
_cell_angle_beta 91.87(2)
_cell_angle_gamma 90.00
_cell_formula_units_Z 2
_cell_length_a 12.708(2)
_cell_length_b 13.924(3)
_cell_length_c 18.590(6)
_cell_measurement_reflns_used 56
_cell_measurement_temperature 220(2)
_cell_measurement_theta_max 16
_cell_measurement_theta_min 15
_cell_volume 3287.7(14)
_computing_cell_refinement 'Stoe DIF4'
_computing_data_collection 'Stoe DIF4'
_computing_data_reduction 'Stoe REDU4'
_computing_molecular_graphics SHELXTL
_computing_structure_refinement 'SHELXL-97 (Sheldrick, 1997)'
_computing_structure_solution DIRDIF
_diffrn_ambient_temperature 220(2)
_diffrn_measured_fraction_theta_full 0.997
_diffrn_measured_fraction_theta_max 0.997
_diffrn_measurement_device_type 'Stoe Stadi-4'
_diffrn_measurement_method Omega-2theta
_diffrn_radiation_monochromator graphite
_diffrn_radiation_source 'fine-focus sealed tube'
_diffrn_radiation_type MoK\a
_diffrn_radiation_wavelength 0.71073
_diffrn_reflns_av_R_equivalents 0.1445
_diffrn_reflns_av_sigmaI/netI 0.0987
_diffrn_reflns_limit_h_max 15
_diffrn_reflns_limit_h_min -15
_diffrn_reflns_limit_k_max 16
_diffrn_reflns_limit_k_min 0
_diffrn_reflns_limit_l_max 22
_diffrn_reflns_limit_l_min 0
_diffrn_reflns_number 5996
_diffrn_reflns_theta_full 25.06
_diffrn_reflns_theta_max 25.06
_diffrn_reflns_theta_min 2.64
_diffrn_standards_decay_% 5
_diffrn_standards_interval_time 60
_diffrn_standards_number 3
_exptl_absorpt_coefficient_mu 1.192
_exptl_absorpt_correction_T_max 0.800
_exptl_absorpt_correction_T_min 0.733
_exptl_absorpt_correction_type integration
_exptl_absorpt_process_details
;
Optimised crystal shape and dimensions against a set of \y scans
XSHAPE
;
_exptl_crystal_colour Green
_exptl_crystal_density_diffrn 1.255
_exptl_crystal_density_method 'not measured'
_exptl_crystal_description 'hexagonal prism'
_exptl_crystal_F_000 1332
_exptl_crystal_size_max 0.43
_exptl_crystal_size_mid 0.38
_exptl_crystal_size_min 0.19
_refine_diff_density_max 0.587
_refine_diff_density_min -0.542
_refine_diff_density_rms 0.095
_refine_ls_extinction_method none
_refine_ls_goodness_of_fit_ref 1.027
_refine_ls_hydrogen_treatment riding
_refine_ls_matrix_type full
_refine_ls_number_parameters 334
_refine_ls_number_reflns 5818
_refine_ls_number_restraints 2
_refine_ls_restrained_S_all 1.027
_refine_ls_R_factor_all 0.1292
_refine_ls_R_factor_gt 0.0631
_refine_ls_shift/su_max 0.017
_refine_ls_shift/su_mean 0.001
_refine_ls_structure_factor_coef Fsqd
_refine_ls_weighting_details 'calc w=1/[\s^2^(Fo^2^)+(0.0799P)^2^+1.2307P] where P=(Fo^2^+2Fc^2^)/3'
_refine_ls_weighting_scheme calc
_refine_ls_wR_factor_gt 0.1401
_refine_ls_wR_factor_ref 0.1700
_reflns_number_gt 3397
_reflns_number_total 5818
_reflns_threshold_expression >2sigma(I)
_cod_data_source_file b406112hsup1.cif
_cod_data_source_block gtp41e
_cod_depositor_comments
;
The following automatic conversions were performed:

'_symmetry_cell_setting' value 'Monoclinic' changed to 'monoclinic'
according to /home/saulius/struct/CIF-dictionaries/cif_core.dic
dictionary named 'cif_core.dic' version 2.4.2 from
2011-04-26.

'_exptl_absorpt_correction_type' value 'Integration'
changed to 'integration' according to
/home/saulius/struct/CIF-dictionaries/cif_core.dic dictionary named
'cif_core.dic' version 2.4.2 from 2011-04-26.

Automatic conversion script
Id: cif_fix_values 1891 2012-01-12 08:04:46Z andrius 

The following automatic conversions were performed:

'_atom_sites_solution_hydrogens' value 'geometric' was changed to
'geom'.

Automatic conversion script
Id: cif_fix_values 6452 2018-10-05 10:23:21Z andrius 
;
_cod_original_cell_volume 3287.8(15)
_cod_original_sg_symbol_H-M P21/n
_cod_database_code 7027865

loop_
_symmetry_equiv_pos_as_xyz
'x, y, z'
'-x+1/2, y+1/2, -z+1/2'
'-x, -y, -z'
'x-1/2, -y-1/2, z-1/2'

loop_
_atom_site_label
_atom_site_type_symbol
_atom_site_fract_x
_atom_site_fract_y
_atom_site_fract_z
_atom_site_U_iso_or_equiv
_atom_site_adp_type
_atom_site_occupancy
_atom_site_symmetry_multiplicity
_atom_site_calc_flag
_atom_site_refinement_flags
_atom_site_disorder_assembly
_atom_site_disorder_group
Ni1 Ni 0.00547(6) 0.22297(5) 0.47174(4) 0.0334(2) Uani 1 1 d . . .
Ni2 Ni 0.11191(6) 0.00544(5) 0.47000(4) 0.0334(2) Uani 1 1 d . . .
O1 O 0.0094(3) 0.0939(2) 0.51950(19) 0.0320(10) Uani 1 1 d . . .
O1A O -0.1572(3) 0.2500(3) 0.4833(2) 0.0481(12) Uani 1 1 d . . .
C1A C -0.1485(5) 0.3305(4) 0.4519(3) 0.0404(16) Uani 1 1 d . . .
O2A O -0.0595(3) 0.3580(3) 0.4338(2) 0.0423(11) Uani 1 1 d . . .
C2A C -0.2492(6) 0.3870(5) 0.4333(5) 0.060(2) Uani 1 1 d . . .
C3A C -0.2238(6) 0.4903(5) 0.4162(6) 0.092(3) Uani 1 1 d . . .
H3A1 H -0.1887 0.5199 0.4576 0.139 Uiso 1 1 calc R . .
H3A2 H -0.2884 0.5248 0.4044 0.139 Uiso 1 1 calc R . .
H3A3 H -0.1779 0.4926 0.3755 0.139 Uiso 1 1 calc R . .
C4A C -0.3234(7) 0.3833(7) 0.4984(6) 0.121(4) Uani 1 1 d . . .
H4A1 H -0.2893 0.4144 0.5396 0.181 Uiso 1 1 calc R . .
H4A2 H -0.3382 0.3168 0.5101 0.181 Uiso 1 1 calc R . .
H4A3 H -0.3887 0.4162 0.4860 0.181 Uiso 1 1 calc R . .
C5A C -0.3023(8) 0.3367(7) 0.3713(6) 0.135(5) Uani 1 1 d . . .
H5A1 H -0.3671 0.3699 0.3579 0.203 Uiso 1 1 calc R . .
H5A2 H -0.3182 0.2712 0.3850 0.203 Uiso 1 1 calc R . .
H5A3 H -0.2562 0.3363 0.3308 0.203 Uiso 1 1 calc R . .
O1B O 0.1557(3) 0.2412(3) 0.4463(3) 0.0519(12) Uani 1 1 d . . .
C1B C 0.2342(5) 0.1861(5) 0.4495(3) 0.0455(17) Uani 1 1 d . . .
O2B O 0.2332(3) 0.0981(3) 0.4622(3) 0.0509(12) Uani 1 1 d . . .
C2B C 0.3431(5) 0.2308(5) 0.4373(5) 0.061(2) Uani 1 1 d . . .
C3B C 0.3327(9) 0.3174(10) 0.3905(10) 0.230(10) Uani 1 1 d . . .
H3B1 H 0.2816 0.3610 0.4103 0.345 Uiso 1 1 calc R . .
H3B2 H 0.3094 0.2982 0.3424 0.345 Uiso 1 1 calc R . .
H3B3 H 0.4004 0.3493 0.3884 0.345 Uiso 1 1 calc R . .
C4B C 0.4146(8) 0.1607(8) 0.4096(10) 0.232(10) Uani 1 1 d . . .
H4B1 H 0.3902 0.1409 0.3618 0.348 Uiso 1 1 calc R . .
H4B2 H 0.4174 0.1053 0.4412 0.348 Uiso 1 1 calc R . .
H4B3 H 0.4843 0.1886 0.4070 0.348 Uiso 1 1 calc R . .
C5B C 0.3858(10) 0.2611(14) 0.5092(8) 0.240(10) Uani 1 1 d . . .
H5B1 H 0.3402 0.3095 0.5291 0.359 Uiso 1 1 calc R . .
H5B2 H 0.4558 0.2875 0.5044 0.359 Uiso 1 1 calc R . .
H5B3 H 0.3893 0.2059 0.5411 0.359 Uiso 1 1 calc R . .
O1C O -0.0348(4) 0.1645(3) 0.3728(2) 0.0464(11) Uani 1 1 d . . .
C1C C 0.0174(5) 0.1034(5) 0.3384(3) 0.0407(16) Uani 1 1 d . . .
O2C O 0.0659(3) 0.0340(3) 0.3657(2) 0.0447(11) Uani 1 1 d . . .
C2C C 0.0220(6) 0.1171(5) 0.2575(4) 0.059(2) Uani 1 1 d . . .
C3C C -0.0648(10) 0.1811(9) 0.2284(5) 0.155(6) Uani 1 1 d . . .
H3C1 H -0.0587 0.1881 0.1768 0.233 Uiso 1 1 calc R . .
H3C2 H -0.0592 0.2437 0.2512 0.233 Uiso 1 1 calc R . .
H3C3 H -0.1324 0.1528 0.2385 0.233 Uiso 1 1 calc R . .
C4C C 0.0189(12) 0.0210(8) 0.2188(5) 0.153(6) Uani 1 1 d . . .
H4C1 H 0.0222 0.0315 0.1673 0.229 Uiso 1 1 calc R . .
H4C2 H -0.0461 -0.0121 0.2292 0.229 Uiso 1 1 calc R . .
H4C3 H 0.0784 -0.0178 0.2351 0.229 Uiso 1 1 calc R . .
C5C C 0.1268(9) 0.1630(10) 0.2445(5) 0.146(5) Uani 1 1 d . . .
H5C1 H 0.1340 0.1736 0.1933 0.219 Uiso 1 1 calc R . .
H5C2 H 0.1829 0.1211 0.2622 0.219 Uiso 1 1 calc R . .
H5C3 H 0.1313 0.2240 0.2696 0.219 Uiso 1 1 calc R . .
O11 O 0.0320(4) 0.2910(3) 0.5712(2) 0.0511(12) Uani 1 1 d D B .
H11 H 0.0389 0.3595 0.5604 0.061 Uiso 1 1 d R . .
C21 C 0.1112(8) 0.2690(6) 0.6240(5) 0.094(3) Uani 1 1 d D . .
H21A H 0.1629 0.2260 0.6030 0.113 Uiso 1 1 calc R A 1
H21B H 0.1478 0.3284 0.6383 0.113 Uiso 1 1 calc R A 1
C31 C 0.071(3) 0.225(4) 0.6858(11) 0.22(3) Uani 0.70 1 d PD B 1
H31A H 0.1281 0.2113 0.7199 0.335 Uiso 0.70 1 calc PR B 1
H31B H 0.0354 0.1660 0.6721 0.335 Uiso 0.70 1 calc PR B 1
H31C H 0.0212 0.2683 0.7077 0.335 Uiso 0.70 1 calc PR B 1
C41 C 0.077(4) 0.263(8) 0.6951(18) 0.17(4) Uani 0.30 1 d PD B 2
H41A H 0.1361 0.2455 0.7269 0.255 Uiso 0.30 1 calc PR B 2
H41B H 0.0226 0.2143 0.6977 0.255 Uiso 0.30 1 calc PR B 2
H41C H 0.0492 0.3245 0.7095 0.255 Uiso 0.30 1 calc PR B 2
O12 O 0.1729(3) -0.0309(3) 0.5739(2) 0.0440(11) Uani 1 1 d . . .
H12 H 0.1407 -0.0923 0.5868 0.053 Uiso 1 1 d R . .
C22 C 0.2832(5) -0.0394(6) 0.5916(5) 0.069(2) Uani 1 1 d . . .
H22A H 0.3049 -0.1061 0.5844 0.082 Uiso 1 1 calc R . .
H22B H 0.3225 0.0008 0.5586 0.082 Uiso 1 1 calc R . .
C32 C 0.3096(8) -0.0126(12) 0.6618(6) 0.198(9) Uani 1 1 d . . .
H32A H 0.3850 -0.0193 0.6703 0.297 Uiso 1 1 calc R . .
H32B H 0.2729 -0.0536 0.6950 0.297 Uiso 1 1 calc R . .
H32C H 0.2893 0.0537 0.6693 0.297 Uiso 1 1 calc R . .
O13 O 0.2070(4) -0.1033(3) 0.4321(3) 0.0621(14) Uani 1 1 d . . .
H13 H 0.1613 -0.1600 0.4296 0.075 Uiso 1 1 d R . .
C23 C 0.2665(6) -0.1070(6) 0.3683(4) 0.071(2) Uani 1 1 d . . .
H23A H 0.2581 -0.0469 0.3414 0.086 Uiso 1 1 calc R . .
H23B H 0.2414 -0.1599 0.3374 0.086 Uiso 1 1 calc R . .
C33 C 0.3820(9) -0.1224(9) 0.3899(7) 0.140(5) Uani 1 1 d . . .
H33A H 0.4236 -0.1238 0.3471 0.211 Uiso 1 1 calc R . .
H33B H 0.3898 -0.1828 0.4155 0.211 Uiso 1 1 calc R . .
H33C H 0.4060 -0.0702 0.4209 0.211 Uiso 1 1 calc R . .
O1S O 0.4622(4) 0.0303(3) 0.0917(3) 0.0649(15) Uani 1 1 d . . .
H1S H 0.5027 -0.0150 0.0837 0.097 Uiso 1 1 calc R . .
C2S C 0.3957(12) 0.0049(9) 0.1461(8) 0.154(6) Uani 1 1 d . . .
H2S1 H 0.3511 0.0616 0.1519 0.184 Uiso 1 1 calc R . .
H2S2 H 0.3496 -0.0441 0.1240 0.184 Uiso 1 1 calc R . .
C3S C 0.4109(19) -0.0220(18) 0.2033(8) 0.313(16) Uani 1 1 d . . .
H3S1 H 0.3444 -0.0321 0.2262 0.469 Uiso 1 1 calc R . .
H3S2 H 0.4520 0.0252 0.2303 0.469 Uiso 1 1 calc R . .
H3S3 H 0.4495 -0.0821 0.2021 0.469 Uiso 1 1 calc R . .

loop_
_atom_site_aniso_label
_atom_site_aniso_U_11
_atom_site_aniso_U_22
_atom_site_aniso_U_33
_atom_site_aniso_U_23
_atom_site_aniso_U_13
_atom_site_aniso_U_12
Ni1 0.0362(4) 0.0233(4) 0.0407(5) 0.0025(3) -0.0013(3) 0.0006(4)
Ni2 0.0327(4) 0.0260(4) 0.0417(5) 0.0037(4) 0.0046(3) 0.0008(4)
O1 0.036(2) 0.0184(19) 0.041(3) 0.0009(17) -0.0022(19) -0.0013(17)
O1A 0.049(3) 0.029(2) 0.065(3) 0.009(2) -0.005(2) 0.002(2)
C1A 0.048(4) 0.024(3) 0.049(4) 0.002(3) -0.005(3) 0.014(3)
O2A 0.039(3) 0.029(2) 0.059(3) 0.009(2) -0.002(2) 0.001(2)
C2A 0.054(5) 0.034(4) 0.091(6) 0.008(4) -0.021(4) 0.008(4)
C3A 0.058(5) 0.030(4) 0.187(10) 0.030(5) -0.026(6) 0.009(4)
C4A 0.074(7) 0.108(9) 0.182(12) 0.036(8) 0.040(7) 0.035(6)
C5A 0.126(10) 0.093(8) 0.179(12) -0.019(8) -0.109(9) 0.028(7)
O1B 0.047(3) 0.034(3) 0.076(3) 0.008(2) 0.009(2) 0.002(2)
C1B 0.046(4) 0.044(4) 0.047(4) 0.006(3) 0.004(3) -0.001(4)
O2B 0.036(3) 0.034(3) 0.083(4) 0.012(2) 0.002(2) -0.007(2)
C2B 0.034(4) 0.048(4) 0.101(6) 0.004(4) 0.015(4) -0.011(4)
C3B 0.081(8) 0.185(14) 0.43(3) 0.210(17) 0.020(12) -0.038(9)
C4B 0.092(9) 0.091(9) 0.52(3) -0.091(13) 0.174(14) -0.041(7)
C5B 0.108(11) 0.44(3) 0.174(14) -0.102(17) -0.004(10) -0.140(15)
O1C 0.062(3) 0.039(3) 0.038(3) -0.002(2) -0.009(2) 0.009(2)
C1C 0.049(4) 0.040(4) 0.034(4) -0.002(3) 0.000(3) -0.013(3)
O2C 0.060(3) 0.037(2) 0.038(3) 0.002(2) 0.005(2) 0.009(2)
C2C 0.087(6) 0.055(5) 0.034(4) 0.003(3) 0.005(4) -0.004(4)
C3C 0.219(14) 0.192(13) 0.054(6) 0.029(7) -0.010(7) 0.104(12)
C4C 0.316(19) 0.096(8) 0.046(6) -0.020(6) -0.006(8) -0.007(10)
C5C 0.148(11) 0.220(14) 0.073(7) 0.041(8) 0.033(7) -0.074(10)
O11 0.067(3) 0.036(3) 0.049(3) -0.003(2) -0.016(2) 0.003(2)
C21 0.135(9) 0.053(5) 0.091(7) -0.004(5) -0.052(6) -0.005(6)
C31 0.48(6) 0.12(3) 0.065(17) 0.043(19) 0.01(2) 0.05(3)
C41 0.29(9) 0.17(10) 0.04(3) 0.01(3) -0.02(4) 0.13(7)
O12 0.034(2) 0.040(3) 0.057(3) 0.005(2) -0.008(2) 0.003(2)
C22 0.042(4) 0.066(5) 0.097(7) 0.020(5) -0.020(4) -0.011(4)
C32 0.070(8) 0.41(3) 0.116(10) -0.078(13) -0.050(7) 0.015(11)
O13 0.065(3) 0.043(3) 0.081(4) 0.011(2) 0.042(3) 0.012(2)
C23 0.069(6) 0.066(6) 0.082(6) 0.009(4) 0.034(5) 0.026(4)
C33 0.116(10) 0.147(12) 0.161(12) -0.003(9) 0.053(8) 0.021(9)
O1S 0.077(4) 0.037(3) 0.083(4) 0.007(3) 0.027(3) 0.008(3)
C2S 0.198(15) 0.106(10) 0.163(13) -0.021(10) 0.109(13) -0.032(9)
C3S 0.40(3) 0.44(4) 0.105(13) 0.032(19) 0.103(18) -0.07(3)

loop_
_atom_type_symbol
_atom_type_description
_atom_type_scat_dispersion_real
_atom_type_scat_dispersion_imag
_atom_type_scat_source
C C 0.0033 0.0016 'International Tables Vol C Tables 4.2.6.8 and 6.1.1.4'
H H 0.0000 0.0000 'International Tables Vol C Tables 4.2.6.8 and 6.1.1.4'
O O 0.0106 0.0060 'International Tables Vol C Tables 4.2.6.8 and 6.1.1.4'
Ni Ni 0.3393 1.1124 'International Tables Vol C Tables 4.2.6.8 and 6.1.1.4'

loop_
_geom_angle_atom_site_label_1
_geom_angle_atom_site_label_2
_geom_angle_atom_site_label_3
_geom_angle
_geom_angle_site_symmetry_1
_geom_angle_site_symmetry_3
O1B Ni1 O1 102.05(16) . .
O1B Ni1 O1C 92.86(19) . .
O1 Ni1 O1C 92.46(16) . .
O1B Ni1 O11 91.41(19) . .
O1 Ni1 O11 90.76(16) . .
O1C Ni1 O11 174.00(17) . .
O1B Ni1 O1A 160.80(17) . .
O1 Ni1 O1A 97.14(16) . .
O1C Ni1 O1A 86.93(18) . .
O11 Ni1 O1A 87.66(18) . .
O1B Ni1 O2A 99.78(17) . .
O1 Ni1 O2A 158.09(16) . .
O1C Ni1 O2A 88.34(16) . .
O11 Ni1 O2A 86.79(17) . .
O1A Ni1 O2A 61.03(16) . .
O1B Ni1 C1A 130.0(2) . .
O1 Ni1 C1A 127.96(19) . .
O1C Ni1 C1A 86.22(19) . .
O11 Ni1 C1A 87.82(19) . .
O1A Ni1 C1A 30.82(18) . .
O2A Ni1 C1A 30.24(17) . .
O2B Ni2 O1 98.46(17) . .
O2B Ni2 O2C 90.18(18) . .
O1 Ni2 O2C 98.27(16) . .
O2B Ni2 O13 89.29(19) . .
O1 Ni2 O13 169.75(16) . .
O2C Ni2 O13 88.35(19) . .
O2B Ni2 O1 177.70(16) . 3_556
O1 Ni2 O1 82.69(15) . 3_556
O2C Ni2 O1 91.62(16) . 3_556
O13 Ni2 O1 89.34(17) . 3_556
O2B Ni2 O12 87.74(18) . .
O1 Ni2 O12 87.31(15) . .
O2C Ni2 O12 174.28(16) . .
O13 Ni2 O12 86.30(18) . .
O1 Ni2 O12 90.33(15) 3_556 .
Ni1 O1 Ni2 110.46(17) . .
Ni1 O1 Ni2 128.92(18) . 3_556
Ni2 O1 Ni2 97.31(15) . 3_556
C1A O1A Ni1 90.6(4) . .
O2A C1A O1A 119.1(5) . .
O2A C1A C2A 122.5(6) . .
O1A C1A C2A 118.2(6) . .
O2A C1A Ni1 60.6(3) . .
O1A C1A Ni1 58.6(3) . .
C2A C1A Ni1 172.8(5) . .
C1A O2A Ni1 89.1(3) . .
C5A C2A C3A 112.3(8) . .
C5A C2A C1A 106.7(6) . .
C3A C2A C1A 110.7(6) . .
C5A C2A C4A 108.3(8) . .
C3A C2A C4A 109.5(7) . .
C1A C2A C4A 109.2(6) . .
C1B O1B Ni1 132.3(4) . .
O2B C1B O1B 126.5(6) . .
O2B C1B C2B 116.1(6) . .
O1B C1B C2B 117.4(6) . .
C1B O2B Ni2 130.8(4) . .
C4B C2B C5B 107.3(11) . .
C4B C2B C3B 112.6(11) . .
C5B C2B C3B 108.6(11) . .
C4B C2B C1B 111.0(7) . .
C5B C2B C1B 106.6(7) . .
C3B C2B C1B 110.5(7) . .
C1C O1C Ni1 126.7(4) . .
O2C C1C O1C 125.2(6) . .
O2C C1C C2C 117.7(6) . .
O1C C1C C2C 117.1(6) . .
C1C O2C Ni2 131.2(4) . .
C5C C2C C3C 109.4(9) . .
C5C C2C C1C 106.0(6) . .
C3C C2C C1C 112.2(7) . .
C5C C2C C4C 108.0(9) . .
C3C C2C C4C 110.1(9) . .
C1C C2C C4C 111.0(6) . .
C21 O11 Ni1 127.2(5) . .
C41 C21 C31 23(6) . .
C41 C21 O11 115(2) . .
C31 C21 O11 112.8(16) . .
C22 O12 Ni2 123.7(4) . .
C32 C22 O12 113.5(8) . .
C23 O13 Ni2 129.7(4) . .
O13 C23 C33 108.5(8) . .
C3S C2S O1S 133(2) . .

loop_
_geom_bond_atom_site_label_1
_geom_bond_atom_site_label_2
_geom_bond_distance
_geom_bond_site_symmetry_2
Ni1 O1B 1.998(4) .
Ni1 O1 2.005(4) .
Ni1 O1C 2.060(4) .
Ni1 O11 2.095(4) .
Ni1 O1A 2.119(4) .
Ni1 O2A 2.163(4) .
Ni1 C1A 2.482(6) .
Ni2 O2B 2.018(4) .
Ni2 O1 2.034(4) .
Ni2 O2C 2.046(4) .
Ni2 O13 2.075(4) .
Ni2 O1 2.085(4) 3_556
Ni2 O12 2.119(4) .
O1 Ni2 2.085(4) 3_556
O1A C1A 1.272(7) .
C1A O2A 1.250(7) .
C1A C2A 1.533(9) .
C2A C5A 1.490(11) .
C2A C3A 1.510(9) .
C2A C4A 1.560(12) .
O1B C1B 1.258(7) .
C1B O2B 1.248(7) .
C1B C2B 1.541(9) .
C2B C4B 1.441(12) .
C2B C5B 1.488(14) .
C2B C3B 1.490(13) .
O1C C1C 1.264(7) .
C1C O2C 1.246(7) .
C1C C2C 1.519(9) .
C2C C5C 1.504(11) .
C2C C3C 1.505(12) .
C2C C4C 1.519(11) .
O11 C21 1.416(9) .
C21 C41 1.41(2) .
C21 C31 1.41(2) .
O12 C22 1.434(8) .
C22 C32 1.388(12) .
O13 C23 1.428(8) .
C23 C33 1.524(12) .
O1S C2S 1.385(11) .
C2S C3S 1.14(2) .
